data_2242857
loop_
_publ_author_name
'Camara, Magatte'
'Badiane, Insa'
'Diallo, Mamoudou'
'Daiguebonne, Carole'
'Guillou, Olivier'

_publ_section_title
;
 Synthesis and crystal structure of a new coordination polymer based on
 lanthanum and 1,4-phenylenediacetate ligands
;
_journal_coeditor_code VN2143
_journal_issue 3
_journal_name_full 'Acta Crystallographica Section E'
_journal_page_first 378
_journal_page_last 382
_journal_paper_doi 10.1107/S2056989019002378
_journal_volume 75
_journal_year 2019
_chemical_formula_iupac '[La2 (C10 H8 O4)3 (H2 O1)4], 8H2 O'
_chemical_formula_moiety 'C30 H32 La2 O16, 8(H2 O)'
_chemical_formula_sum 'C30 H48 La2 O24'
_chemical_formula_weight 1070.05
_chemical_name_systematic
;
Poly[[tetraaquatris(\m-1,4-phenylenediacetato)dilanthanum(III)] octahydrate]
;
_space_group_IT_number 2
_symmetry_cell_setting triclinic
_symmetry_space_group_name_Hall '-P 1'
_symmetry_space_group_name_H-M 'P -1'
_atom_sites_solution_hydrogens mixed
_atom_sites_solution_primary dual
_atom_sites_solution_secondary dual
_audit_conform_dict_name cif_core.dic
_audit_conform_dict_version 2.4.3
_audit_creation_method 'WinGX routine CIF_UPDATE'
_cell_angle_alpha 107.0490(10)
_cell_angle_beta 107.7290(10)
_cell_angle_gamma 106.6220(10)
_cell_formula_units_Z 1
_cell_length_a 9.1197(2)
_cell_length_b 11.1231(2)
_cell_length_c 11.9434(2)
_cell_measurement_reflns_used 15558
_cell_measurement_temperature 293(2)
_cell_measurement_theta_max 27.48
_cell_measurement_theta_min 2.91
_cell_volume 1005.21(4)
_computing_cell_refinement
;
SCALEPACK (Otwinowski & Minor, 1997)
;
_computing_data_collection
;
COLLECT (Bruker, 2004)
;
_computing_data_reduction
;
DENZO and SCALEPACK (Otwinowski & Minor, 1997)
;
_computing_molecular_graphics
;
DIAMOND (Brandenburg, 2001)
;
_computing_publication_material
;
WinGX (Farrugia, 2012)
;
_computing_structure_refinement
;
SHELXL (Sheldrick, 2015b)
;
_computing_structure_solution
;
SHELXT (Sheldrick, 2015a)
;
_diffrn_ambient_temperature 293(2)
_diffrn_detector 'CCD plate'
_diffrn_detector_area_resol_mean 9
_diffrn_measured_fraction_theta_full 0.997
_diffrn_measured_fraction_theta_max 0.996
_diffrn_measurement_device '95mm CCD camera on \k-goniostat'
_diffrn_measurement_device_type 'Nonius KappaCCD'
_diffrn_measurement_method 'CCD rotation images, thick slices'
_diffrn_radiation_monochromator 'horizonally mounted graphite crystal'
_diffrn_radiation_probe x-ray
_diffrn_radiation_type MoK\a
_diffrn_radiation_wavelength 0.71073
_diffrn_reflns_av_R_equivalents 0.045
_diffrn_reflns_av_unetI/netI 0.0614
_diffrn_reflns_limit_h_max 11
_diffrn_reflns_limit_h_min -10
_diffrn_reflns_limit_k_max 14
_diffrn_reflns_limit_k_min -14
_diffrn_reflns_limit_l_max 15
_diffrn_reflns_limit_l_min -15
_diffrn_reflns_number 4588
_diffrn_reflns_reduction_process
;
        Scaled and merged with Sortav
        R.H. Blessing, (1987) Cryst. Rev. 1, 3-58
        R.H. Blessing, (1989) J. Appl. Cryst. 22, 396-397
;
_diffrn_reflns_theta_full 25.242
_diffrn_reflns_theta_max 27.467
_diffrn_reflns_theta_min 3.611
_diffrn_source 'Enraf Nonius FR590'
_diffrn_standards_number 0
_exptl_absorpt_coefficient_mu 2.184
_exptl_absorpt_correction_type none
_exptl_crystal_colour colorless
_exptl_crystal_density_diffrn 1.768
_exptl_crystal_density_method 'not measured'
_exptl_crystal_description prism
_exptl_crystal_F_000 534
_exptl_crystal_size_max 0.08
_exptl_crystal_size_mid 0.06
_exptl_crystal_size_min 0.05
_refine_diff_density_max 1.759
_refine_diff_density_min -0.646
_refine_ls_extinction_method none
_refine_ls_goodness_of_fit_ref 1.028
_refine_ls_hydrogen_treatment mixed
_refine_ls_matrix_type full
_refine_ls_number_constraints 0
_refine_ls_number_parameters 283
_refine_ls_number_reflns 4588
_refine_ls_number_restraints 18
_refine_ls_restrained_S_all 1.028
_refine_ls_R_factor_all 0.0447
_refine_ls_R_factor_gt 0.0302
_refine_ls_shift/su_max 0.001
_refine_ls_shift/su_mean 0.000
_refine_ls_structure_factor_coef Fsqd
_refine_ls_weighting_details 'w=1/[\s^2^(Fo^2^)+(0.0308P)^2^] where P=(Fo^2^+2Fc^2^)/3'
_refine_ls_weighting_scheme calc
_refine_ls_wR_factor_gt 0.0648
_refine_ls_wR_factor_ref 0.0675
_reflns_number_gt 3751
_reflns_number_total 4588
_reflns_threshold_expression 'I > 2\s(I)'
_cod_data_source_file vn2143sup1.cif
_cod_data_source_block I
_cod_original_cell_volume 1005.21(3)
_cod_database_code 2242857

loop_
_symmetry_equiv_pos_as_xyz
'x, y, z'
'-x, -y, -z'

loop_
_atom_site_type_symbol
_atom_site_label
_atom_site_fract_x
_atom_site_fract_y
_atom_site_fract_z
_atom_site_U_iso_or_equiv
_atom_site_adp_type
_atom_site_calc_flag
_atom_site_occupancy
La La1 0.75090(2) 0.52031(2) 0.47969(2) 0.02048(7) Uani d 1
O O5 0.4472(3) 0.3677(2) 0.4069(2) 0.0332(6) Uani d 1
O O3 1.0575(3) 0.5881(3) 0.6253(2) 0.0323(6) Uani d 1
O O1 0.7627(3) 0.3041(3) 0.5311(2) 0.0336(6) Uani d 1
O O6 0.8146(3) 0.7579(3) 0.6435(3) 0.0362(6) Uani d 1
O O2 0.7422(3) 0.4674(3) 0.6736(2) 0.0351(6) Uani d 1
O O4 0.6840(3) 0.3616(3) 0.2490(2) 0.0415(7) Uani d 1
O O7 0.5690(4) 0.5882(4) 0.3233(3) 0.0486(8) Uani d 1
H H7A 0.468(3) 0.558(4) 0.307(5) 0.058 Uiso d 1
H H7B 0.591(5) 0.651(4) 0.302(5) 0.058 Uiso d 1
O O8 0.9316(4) 0.7051(3) 0.4326(4) 0.0503(8) Uani d 1
H H8A 0.947(6) 0.785(3) 0.470(4) 0.060 Uiso d 1
H H8B 1.026(4) 0.712(4) 0.435(5) 0.060 Uiso d 1
C C6 0.6834(4) 0.7426(3) 0.6621(3) 0.0260(7) Uani d 1
C C11 0.8165(4) 0.3436(3) 0.2659(3) 0.0261(7) Uani d 1
C C1 0.7640(4) 0.3589(4) 0.6405(4) 0.0315(8) Uani d 1
C C13 0.6579(5) 0.1147(4) 0.0739(4) 0.0340(9) Uani d 1
C C12 0.8247(5) 0.2382(4) 0.1565(4) 0.0390(9) Uani d 1
H H12A 0.857342 0.281262 0.102898 0.058 Uiso calc 1
H H12B 0.910563 0.207990 0.192279 0.058 Uiso calc 1
C C14 0.6017(5) 0.0190(4) 0.1196(4) 0.0427(10) Uani d 1
H H14 0.669560 0.030195 0.201149 0.051 Uiso calc 1
C C8 0.8472(5) 0.9325(4) 0.8881(4) 0.0340(9) Uani d 1
C C10 0.9564(5) 1.0646(4) 0.9217(4) 0.0433(10) Uani d 1
H H10 0.928413 1.109955 0.869797 0.052 Uiso calc 1
C C15 0.5547(5) 0.0946(4) -0.0469(4) 0.0412(10) Uani d 1
H H15 0.589046 0.157191 -0.080797 0.049 Uiso calc 1
C C7 0.6832(5) 0.8578(4) 0.7675(4) 0.0445(11) Uani d 1
H H7C 0.660724 0.923722 0.734480 0.067 Uiso calc 1
H H7D 0.592152 0.819798 0.789973 0.067 Uiso calc 1
C C9 0.8927(6) 0.8687(4) 0.9685(4) 0.0461(11) Uani d 1
H H9 0.820475 0.779508 0.948162 0.055 Uiso calc 1
C C3 0.8997(5) 0.3972(4) 0.8732(4) 0.0392(9) Uani d 1
C C4 1.0738(6) 0.4427(5) 0.9267(4) 0.0514(11) Uani d 1
H H4 1.125405 0.405378 0.878263 0.062 Uiso calc 1
C C5 0.8281(6) 0.4561(5) 0.9477(4) 0.0501(11) Uani d 1
H H5 0.711419 0.427472 0.913133 0.060 Uiso calc 1
C C2 0.7931(6) 0.2928(4) 0.7347(4) 0.0460(10) Uani d 1
H H2A 0.684726 0.235879 0.727251 0.069 Uiso calc 1
H H2B 0.848359 0.233001 0.711571 0.069 Uiso calc 1
O OW1 0.6313(10) 0.0072(5) 0.4440(6) 0.1327(17) Uani d 1
H HW1A 0.589(11) -0.025(9) 0.491(8) 0.159 Uiso d 1
H HW1B 0.639(13) -0.072(6) 0.411(8) 0.159 Uiso d 1
O OW2 0.5351(5) 0.6185(4) 0.9718(4) 0.0741(11) Uani d 1
H HW2A 0.476(7) 0.639(6) 0.920(5) 0.111 Uiso d 1
H HW2B 0.622(6) 0.678(5) 1.033(5) 0.111 Uiso d 1
O OW3 0.0357(9) 0.0056(6) 0.3870(6) 0.1327(17) Uani d 1
H HW3A 0.059(10) 0.059(7) 0.354(7) 0.159 Uiso d 1
H HW3B 0.122(7) 0.023(10) 0.447(6) 0.159 Uiso d 1
O OW4 0.7105(10) 0.7873(7) 0.2433(6) 0.154(3) Uani d 1
H HW4A 0.649(10) 0.805(11) 0.192(8) 0.185 Uiso d 1
H HW4B 0.810(5) 0.831(11) 0.255(10) 0.185 Uiso d 1

loop_
_atom_site_aniso_label
_atom_site_aniso_U_11
_atom_site_aniso_U_22
_atom_site_aniso_U_33
_atom_site_aniso_U_12
_atom_site_aniso_U_13
_atom_site_aniso_U_23
La1 0.01729(10) 0.02001(10) 0.01850(10) 0.00633(7) 0.00482(7) 0.00498(7)
O5 0.0242(13) 0.0258(13) 0.0312(13) 0.0032(10) 0.0034(11) 0.0040(11)
O3 0.0227(13) 0.0340(14) 0.0229(12) 0.0074(11) 0.0027(10) 0.0011(11)
O1 0.0352(14) 0.0353(14) 0.0339(14) 0.0161(12) 0.0168(12) 0.0155(12)
O6 0.0247(13) 0.0283(13) 0.0415(15) 0.0089(10) 0.0129(12) -0.0005(11)
O2 0.0403(15) 0.0427(15) 0.0332(14) 0.0254(13) 0.0173(12) 0.0200(12)
O4 0.0267(14) 0.0515(17) 0.0253(13) 0.0175(12) 0.0040(11) -0.0052(12)
O7 0.0425(17) 0.075(2) 0.067(2) 0.0390(17) 0.0345(17) 0.0532(18)
O8 0.0456(18) 0.0523(18) 0.088(2) 0.0315(16) 0.0434(18) 0.0469(19)
C6 0.0228(17) 0.0219(17) 0.0260(17) 0.0100(14) 0.0051(14) 0.0052(14)
C11 0.0187(16) 0.0250(17) 0.0236(16) 0.0060(13) 0.0062(14) 0.0018(14)
C1 0.0184(17) 0.041(2) 0.0332(19) 0.0099(15) 0.0083(15) 0.0177(17)
C13 0.0261(19) 0.030(2) 0.0297(19) 0.0117(16) 0.0070(16) -0.0041(16)
C12 0.0233(18) 0.040(2) 0.0318(19) 0.0098(16) 0.0074(16) -0.0057(17)
C14 0.039(2) 0.044(2) 0.028(2) 0.0198(19) 0.0002(18) 0.0047(18)
C8 0.031(2) 0.0293(19) 0.0290(19) 0.0102(16) 0.0138(16) -0.0032(16)
C10 0.042(2) 0.033(2) 0.037(2) 0.0058(18) 0.0114(19) 0.0059(18)
C15 0.043(2) 0.037(2) 0.031(2) 0.0133(19) 0.0076(18) 0.0078(17)
C7 0.026(2) 0.040(2) 0.043(2) 0.0127(17) 0.0102(18) -0.0078(19)
C9 0.042(2) 0.0225(19) 0.048(2) -0.0033(17) 0.016(2) 0.0006(18)
C3 0.043(2) 0.044(2) 0.035(2) 0.0206(19) 0.0123(18) 0.0260(18)
C4 0.051(3) 0.073(3) 0.041(2) 0.037(2) 0.022(2) 0.023(2)
C5 0.032(2) 0.077(3) 0.042(2) 0.024(2) 0.0112(19) 0.027(2)
C2 0.055(3) 0.040(2) 0.039(2) 0.017(2) 0.012(2) 0.0233(19)
OW1 0.192(4) 0.069(2) 0.109(3) 0.009(3) 0.079(3) 0.028(2)
OW2 0.063(3) 0.086(3) 0.074(3) 0.032(2) 0.020(2) 0.043(2)
OW3 0.192(4) 0.069(2) 0.109(3) 0.009(3) 0.079(3) 0.028(2)
OW4 0.158(6) 0.115(4) 0.103(4) -0.017(4) -0.019(4) 0.084(4)

loop_
_atom_type_symbol
_atom_type_description
_atom_type_scat_dispersion_real
_atom_type_scat_dispersion_imag
_atom_type_scat_source
C C 0.0033 0.0016 'International Tables Vol C Tables 4.2.6.8 and 6.1.1.4'
H H 0 0 'International Tables Vol C Tables 4.2.6.8 and 6.1.1.4'
La La -0.2871 2.4523 'International Tables Vol C Tables 4.2.6.8 and 6.1.1.4'
O O 0.0106 0.006 'International Tables Vol C Tables 4.2.6.8 and 6.1.1.4'

loop_
_exptl_crystal_face_index_h
_exptl_crystal_face_index_k
_exptl_crystal_face_index_l
_exptl_crystal_face_perp_dist
1 -5 4 0.034
-1 4 -3 0.04
2 1 0 0.093
-12 -5 -1 0.081
1 -2 1 0.07
-1 3 -2 0.045
1 4 1 0.052
-1 -3 -1 0.081
-1 1 14 0.085
1 -2 -18 0.067
-5 10 -4 0.062
5 -1 -5 0.094
0 -1 2 0.047
-3 1 2 0.085

loop_
_geom_angle_atom_site_label_1
_geom_angle_atom_site_label_2
_geom_angle_atom_site_label_3
_geom_angle_site_symmetry_1
_geom_angle_site_symmetry_3
_geom_angle
O5 La1 O5 . 2_666 61.48(9)
O5 La1 O3 . . 146.45(9)
O5 La1 O3 . 2_766 118.58(7)
O5 La1 O1 . . 75.87(8)
O5 La1 O6 . . 107.86(8)
O5 La1 O2 . . 75.29(8)
O5 La1 O4 . . 80.33(8)
O5 La1 O7 . . 71.93(9)
O5 La1 O8 . . 140.13(9)
O5 La1 C11 2_666 . 156.28(8)
O5 La1 C11 . . 98.48(8)
O5 La1 C1 . . 75.84(9)
O5 La1 C1 2_666 . 88.69(9)
O3 La1 O5 . 2_666 118.22(7)
O3 La1 O5 2_766 2_666 179.00(7)
O3 La1 O3 . 2_766 61.11(8)
O3 La1 O1 . . 73.20(8)
O3 La1 O6 . . 80.93(8)
O3 La1 O2 . . 74.87(8)
O3 La1 O4 . . 108.82(8)
O3 La1 O8 . . 73.39(9)
O3 La1 C11 2_766 . 24.36(8)
O3 La1 C11 . . 85.47(8)
O3 La1 C1 . . 70.64(9)
O3 La1 C1 2_766 . 90.37(9)
O1 La1 O5 . 2_666 109.68(7)
O1 La1 O3 . 2_766 69.49(8)
O1 La1 C11 . . 74.29(9)
O1 La1 C1 . . 25.01(9)
O6 La1 O5 . 2_666 46.41(7)
O6 La1 O3 . 2_766 133.56(8)
O6 La1 O1 . . 126.21(9)
O6 La1 O2 . . 78.86(9)
O6 La1 O4 . . 149.49(10)
O6 La1 O8 . . 71.55(10)
O6 La1 C11 . . 149.62(9)
O6 La1 C1 . . 101.90(10)
O2 La1 O5 . 2_666 66.57(8)
O2 La1 O3 . 2_766 112.44(8)
O2 La1 O1 . . 49.39(8)
O2 La1 C11 . . 123.42(9)
O2 La1 C1 . . 24.50(9)
O4 La1 O5 . 2_666 132.95(7)
O4 La1 O3 . 2_766 47.75(7)
O4 La1 O1 . . 84.13(9)
O4 La1 O2 . . 131.27(9)
O4 La1 C11 . . 23.49(8)
O4 La1 C1 . . 108.61(10)
O7 La1 O5 . 2_666 70.81(9)
O7 La1 O3 . . 141.53(10)
O7 La1 O3 . 2_766 110.19(9)
O7 La1 O1 . . 142.43(10)
O7 La1 O6 . . 82.59(10)
O7 La1 O2 . . 134.87(9)
O7 La1 O4 . . 71.95(10)
O7 La1 O8 . . 68.46(10)
O7 La1 C11 . . 91.69(10)
O7 La1 C1 . . 147.21(10)
O8 La1 O5 . 2_666 108.04(8)
O8 La1 O3 . 2_766 72.59(9)
O8 La1 O1 . . 138.11(8)
O8 La1 O2 . . 139.28(10)
O8 La1 O4 . . 83.41(11)
O8 La1 C11 . . 78.57(10)
O8 La1 C1 . . 144.03(10)
C1 La1 C11 . . 98.95(10)
La1 O5 La1 . 2_666 118.52(9)
C6 O5 La1 2_666 2_666 88.1(2)
C6 O5 La1 2_666 . 153.4(2)
La1 O3 La1 . 2_766 118.89(8)
C11 O3 La1 2_766 . 150.5(2)
C11 O3 La1 2_766 2_766 90.56(19)
C1 O1 La1 . . 91.6(2)
C6 O6 La1 . . 104.8(2)
C1 O2 La1 . . 96.9(2)
C11 O4 La1 . . 101.3(2)
La1 O7 H7A . . 116(3)
La1 O7 H7B . . 133(3)
H7A O7 H7B . . 109(3)
La1 O8 H8A . . 118(3)
La1 O8 H8B . . 122(3)
H8A O8 H8B . . 104(3)
O5 C6 La1 2_666 . 68.28(18)
O5 C6 O6 2_666 . 120.2(3)
O5 C6 C7 2_666 . 120.1(3)
O6 C6 La1 . . 52.33(16)
O6 C6 C7 . . 119.7(3)
C7 C6 La1 . . 169.6(2)
O3 C11 La1 2_766 . 65.08(17)
O3 C11 C12 2_766 . 120.3(3)
O4 C11 La1 . . 55.16(17)
O4 C11 O3 . 2_766 119.9(3)
O4 C11 C12 . . 119.8(3)
C12 C11 La1 . . 171.2(2)
O1 C1 La1 . . 63.39(19)
O1 C1 C2 . . 119.8(3)
O2 C1 La1 . . 58.58(18)
O2 C1 O1 . . 121.5(3)
O2 C1 C2 . . 118.7(3)
C2 C1 La1 . . 172.4(3)
C14 C13 C12 . . 120.5(4)
C15 C13 C12 . . 122.1(4)
C15 C13 C14 . . 117.4(4)
C11 C12 H12A . . 109.2
C11 C12 H12B . . 109.2
C13 C12 C11 . . 112.0(3)
C13 C12 H12A . . 109.2
C13 C12 H12B . . 109.2
H12A C12 H12B . . 107.9
C13 C14 H14 . . 119.1
C13 C14 C15 . 2_655 121.8(4)
C15 C14 H14 2_655 . 119.1
C10 C8 C7 . . 121.6(4)
C10 C8 C9 . . 117.8(4)
C9 C8 C7 . . 120.6(4)
C8 C10 H10 . . 119.5
C8 C10 C9 . 2_777 121.1(4)
C9 C10 H10 2_777 . 119.5
C13 C15 C14 . 2_655 120.7(4)
C13 C15 H15 . . 119.6
C14 C15 H15 2_655 . 119.6
C6 C7 H7C . . 108.9
C6 C7 H7D . . 108.9
C8 C7 C6 . . 113.4(3)
C8 C7 H7C . . 108.9
C8 C7 H7D . . 108.9
H7C C7 H7D . . 107.7
C8 C9 H9 . . 119.4
C10 C9 C8 2_777 . 121.1(4)
C10 C9 H9 2_777 . 119.4
C4 C3 C2 . . 120.7(4)
C5 C3 C4 . . 118.0(4)
C5 C3 C2 . . 121.2(4)
C3 C4 H4 . . 119.8
C3 C4 C5 . 2_767 120.4(4)
C5 C4 H4 2_767 . 119.8
C3 C5 C4 . 2_767 121.6(4)
C3 C5 H5 . . 119.2
C4 C5 H5 2_767 . 119.2
C1 C2 H2A . . 109.0
C1 C2 H2B . . 109.0
C3 C2 C1 . . 112.8(3)
C3 C2 H2A . . 109.0
C3 C2 H2B . . 109.0
H2A C2 H2B . . 107.8
HW1A OW1 HW1B . . 88(7)
HW2A OW2 HW2B . . 121(5)
HW3A OW3 HW3B . . 108(4)
HW4A OW4 HW4B . . 107(4)

loop_
_geom_bond_atom_site_label_1
_geom_bond_atom_site_label_2
_geom_bond_site_symmetry_2
_geom_bond_distance
_geom_bond_publ_flag
La1 O5 . 2.507(2) y
La1 O5 2_666 2.905(3) y
La1 O3 2_766 2.781(2) y
La1 O3 . 2.545(2) y
La1 O1 . 2.673(2) y
La1 O6 . 2.559(2) y
La1 O2 . 2.569(2) y
La1 O4 . 2.566(2) y
La1 O7 . 2.543(3) y
La1 O8 . 2.562(3) y
La1 C11 . 3.066(3) y
La1 C1 . 2.988(4) y
O5 C6 2_666 1.255(4) ?
O3 C11 2_766 1.264(4) ?
O1 C1 . 1.264(4) ?
O6 C6 . 1.256(4) ?
O2 C1 . 1.248(4) ?
O4 C11 . 1.246(4) ?
O7 H7A . 0.824(19) ?
O7 H7B . 0.806(18) ?
O8 H8A . 0.815(19) ?
O8 H8B . 0.833(19) ?
C6 C7 . 1.512(5) ?
C11 C12 . 1.516(5) ?
C1 C2 . 1.514(5) ?
C13 C12 . 1.507(5) ?
C13 C14 . 1.376(6) ?
C13 C15 . 1.371(5) ?
C12 H12A . 0.9700 ?
C12 H12B . 0.9700 ?
C14 H14 . 0.9300 ?
C14 C15 2_655 1.399(6) ?
C8 C10 . 1.373(6) ?
C8 C7 . 1.509(5) ?
C8 C9 . 1.388(6) ?
C10 H10 . 0.9300 ?
C10 C9 2_777 1.382(6) ?
C15 H15 . 0.9300 ?
C7 H7C . 0.9700 ?
C7 H7D . 0.9700 ?
C9 H9 . 0.9300 ?
C3 C4 . 1.385(6) ?
C3 C5 . 1.381(6) ?
C3 C2 . 1.509(6) ?
C4 H4 . 0.9300 ?
C4 C5 2_767 1.391(6) ?
C5 H5 . 0.9300 ?
C2 H2A . 0.9700 ?
C2 H2B . 0.9700 ?
OW1 HW1A . 0.87(2) ?
OW1 HW1B . 0.88(2) ?
OW2 HW2A . 0.821(19) ?
OW2 HW2B . 0.81(2) ?
OW3 HW3A . 0.82(2) ?
OW3 HW3B . 0.81(2) ?
OW4 HW4A . 0.81(2) ?
OW4 HW4B . 0.84(2) ?

loop_
_geom_hbond_atom_site_label_D
_geom_hbond_atom_site_label_H
_geom_hbond_atom_site_label_A
_geom_hbond_site_symmetry_A
_geom_hbond_distance_DH
_geom_hbond_distance_HA
_geom_hbond_distance_DA
_geom_hbond_angle_DHA
OW1 HW1A OW1 2_656 0.87(9) 2.40(11) 3.067(13) 133(9)
OW1 HW1B OW4 1_545 0.89(9) 2.54(10) 3.298(11) 145(7)
OW2 HW2A O4 2_666 0.82(6) 2.10(6) 2.895(5) 164(6)
OW2 HW2B OW4 1_556 0.82(6) 2.20(5) 2.855(8) 137(5)
OW3 HW3A O6 2_666 0.82(8) 2.02(8) 2.780(8) 154(7)
OW3 HW3B OW1 2_656 0.81(7) 2.40(8) 3.162(11) 156(8)
OW4 HW4A OW2 1_554 0.81(10) 2.49(9) 2.855(8) 109(9)
O7 H7A O2 2_666 0.82(4) 1.95(4) 2.741(5) 161(5)
O7 H7B OW4 1_555 0.81(5) 2.03(5) 2.800(9) 160(5)
OW4 HW4B OW3 1_665 0.84(9) 2.11(10) 2.824(11) 143(8)
O8 H8A OW3 2_666 0.82(4) 2.38(4) 3.175(8) 165(4)
O8 H8B O1 2_766 0.83(4) 1.92(4) 2.725(5) 163(5)
C7 H7D O4 2_666 0.97 2.54 3.442(6) 154
C12 H12B O6 2_766 0.97 2.51 3.406(6) 154

_cod_database_fobs_code 2242857
